data_4516205
loop_
_publ_author_name
'Dutta, Sumit Kumar'
'Dutta, Anirban'
'Das Adhikari, Samrat'
'Pradhan, Narayan'

_publ_section_title
;
 Doping Mn2+ in Single-Crystalline Layered Perovskite Microcrystals
;
_journal_issue 1
_journal_name_full 'ACS Energy Letters'
_journal_page_first 343
_journal_paper_doi 10.1021/acsenergylett.8b02349
_journal_volume 4
_journal_year 2018
_chemical_formula_moiety 'I2 Pb0.5, C4 H12 N'
_chemical_formula_sum 'C4 H12 I2 N Pb0.5'
_chemical_formula_weight 431.54
_space_group_crystal_system orthorhombic
_space_group_IT_number 61
_space_group_name_Hall '-P 2ac 2ab'
_space_group_name_H-M_alt 'P b c a'
_atom_sites_solution_hydrogens geom
_atom_sites_solution_primary dual
_audit_creation_date 2018-06-21
_audit_creation_method
;
Olex2 1.2
(compiled 2018.05.29 svn.r3508 for OlexSys, GUI svn.r5506)
;
_cell_angle_alpha 90
_cell_angle_beta 90
_cell_angle_gamma 90
_cell_formula_units_Z 8
_cell_length_a 8.396(3)
_cell_length_b 8.966(3)
_cell_length_c 26.188(8)
_cell_measurement_reflns_used 7479
_cell_measurement_temperature 100(2)
_cell_measurement_theta_max 26.02
_cell_measurement_theta_min 3.11
_cell_volume 1971.4(11)
_computing_cell_refinement 'SAINT V8.38A (?, 2016)'
_computing_data_reduction 'SAINT V8.38A (?, 2016)'
_computing_molecular_graphics 'Olex2 (Dolomanov et al., 2009)'
_computing_publication_material 'Olex2 (Dolomanov et al., 2009)'
_computing_structure_refinement 'ShelXL (Sheldrick, 2015)'
_computing_structure_solution 'ShelXT (Sheldrick, 2015)'
_diffrn_ambient_temperature 100.09
_diffrn_measured_fraction_theta_full 0.974
_diffrn_measured_fraction_theta_max 0.949
_diffrn_measurement_device_type 'Bruker APEX-II CCD'
_diffrn_measurement_method '\f and \w scans'
_diffrn_radiation_type MoK\a
_diffrn_radiation_wavelength 0.71073
_diffrn_reflns_av_R_equivalents 0.0846
_diffrn_reflns_av_unetI/netI 0.0557
_diffrn_reflns_Laue_measured_fraction_full 0.974
_diffrn_reflns_Laue_measured_fraction_max 0.949
_diffrn_reflns_limit_h_max 10
_diffrn_reflns_limit_h_min -9
_diffrn_reflns_limit_k_max 11
_diffrn_reflns_limit_k_min -10
_diffrn_reflns_limit_l_max 31
_diffrn_reflns_limit_l_min -32
_diffrn_reflns_number 13767
_diffrn_reflns_point_group_measured_fraction_full 0.974
_diffrn_reflns_point_group_measured_fraction_max 0.949
_diffrn_reflns_theta_full 25.242
_diffrn_reflns_theta_max 26.202
_diffrn_reflns_theta_min 2.882
_diffrn_standards_number 0
_exptl_absorpt_coefficient_mu 14.806
_exptl_absorpt_correction_T_max 0.7453
_exptl_absorpt_correction_T_min 0.3780
_exptl_absorpt_correction_type none
_exptl_absorpt_process_details
;
SADABS-2016/2 (Bruker,2016/2) was used for absorption correction.
wR2(int) was 0.1664 before and 0.1008 after correction.
The Ratio of minimum to maximum transmission is 0.5072.
The \l/2 correction factor is Not present.
;
_exptl_crystal_density_diffrn 2.908
_exptl_crystal_F_000 1520
_refine_diff_density_max 4.245
_refine_diff_density_min -4.663
_refine_diff_density_rms 0.622
_refine_ls_extinction_coef 0.00012(13)
_refine_ls_extinction_expression Fc^*^=kFc[1+0.001xFc^2^\l^3^/sin(2\q)]^-1/4^
_refine_ls_extinction_method 'SHELXL-2018/3 (Sheldrick 2018)'
_refine_ls_goodness_of_fit_ref 1.397
_refine_ls_hydrogen_treatment constr
_refine_ls_matrix_type full
_refine_ls_number_parameters 61
_refine_ls_number_reflns 1884
_refine_ls_number_restraints 0
_refine_ls_restrained_S_all 1.397
_refine_ls_R_factor_all 0.1250
_refine_ls_R_factor_gt 0.1123
_refine_ls_shift/su_max 0.000
_refine_ls_shift/su_mean 0.000
_refine_ls_structure_factor_coef Fsqd
_refine_ls_weighting_details 'w=1/[\s^2^(Fo^2^)+(0.0001P)^2^+732.7255P] where P=(Fo^2^+2Fc^2^)/3'
_refine_ls_weighting_scheme calc
_refine_ls_wR_factor_gt 0.2858
_refine_ls_wR_factor_ref 0.2913
_reflns_Friedel_coverage 0.000
_reflns_number_gt 1639
_reflns_number_total 1884
_reflns_threshold_expression 'I > 2\s(I)'
_cod_data_source_file nz8b02349_si_004.cif
_cod_data_source_block mo_npmatsc130618_0m
_cod_original_cell_volume 1971.2(10)
_cod_original_formula_sum 'C4 H12 I2 N Pb0.50'
_cod_database_code 4516205
_shelx_shelxl_version_number 2018/3
_shelx_space_group_comment
;
The symmetry employed for this shelxl refinement is uniquely defined
by the following loop, which should always be used as a source of
symmetry information in preference to the above space-group names.
They are only intended as comments.
;
_olex2_refinement_description
;
1. Fixed Uiso
 At 1.2 times of:
  All C(H,H) groups, All N(H,H,H) groups
 At 1.5 times of:
  All C(H,H,H) groups
2. Uiso/Uaniso restraints and constraints
Uanis(C007) = Uanis(C008)
Uanis(C006) = Uanis(C005)
3.a Secondary CH2 refined with riding coordinates:
 C005(H00D,H00E), C006(H00F,H00G), C007(H00H,H00I)
3.b Idealised Me refined as rotating group:
 N004(H00A,H00B,H00C), C008(H00J,H00K,H00L)
;
_olex2_submission_special_instructions 'No special instructions were received'

loop_
_space_group_symop_operation_xyz
'x, y, z'
'-x+1/2, -y, z+1/2'
'-x, y+1/2, -z+1/2'
'x+1/2, -y+1/2, -z'
'-x, -y, -z'
'x-1/2, y, -z-1/2'
'x, -y-1/2, z-1/2'
'-x-1/2, y-1/2, z'

loop_
_atom_site_label
_atom_site_type_symbol
_atom_site_fract_x
_atom_site_fract_y
_atom_site_fract_z
_atom_site_U_iso_or_equiv
_atom_site_adp_type
_atom_site_occupancy
_atom_site_site_symmetry_order
_atom_site_calc_flag
_atom_site_refinement_flags_posn
_atom_site_refinement_flags_adp
_atom_site_refinement_flags_occupancy
Pb01 Pb 0.500000 0.500000 0.500000 0.0186(6) Uani 1 2 d S T P
I02 I 0.8031(3) 0.2975(3) 0.52326(10) 0.0216(7) Uani 1 1 d . . .
I03 I 0.4216(3) 0.4704(3) 0.61872(10) 0.0227(7) Uani 1 1 d . . .
N004 N 0.017(5) 0.576(3) 0.5979(14) 0.028(8) Uani 1 1 d . . .
H00A H -0.014374 0.511348 0.573031 0.034 Uiso 1 1 calc GR . .
H00B H 0.119372 0.555137 0.607040 0.034 Uiso 1 1 calc GR . .
H00C H 0.011313 0.670976 0.585898 0.034 Uiso 1 1 calc GR . .
C005 C -0.047(5) 0.414(4) 0.6688(16) 0.019(6) Uani 1 1 d . . .
H00D H 0.065517 0.416110 0.680248 0.023 Uiso 1 1 calc R . .
H00E H -0.058417 0.330592 0.644310 0.023 Uiso 1 1 calc R . .
C006 C -0.085(5) 0.560(4) 0.6415(16) 0.019(6) Uani 1 1 d . . .
H00F H -0.197694 0.560556 0.630471 0.023 Uiso 1 1 calc R . .
H00G H -0.068509 0.645172 0.665094 0.023 Uiso 1 1 calc R . .
C007 C -0.155(6) 0.383(4) 0.7156(17) 0.031(8) Uani 1 1 d . . .
H00H H -0.144589 0.467477 0.739938 0.037 Uiso 1 1 calc R . .
H00I H -0.267196 0.379804 0.704149 0.037 Uiso 1 1 calc R . .
C008 C -0.116(6) 0.238(4) 0.7436(17) 0.031(8) Uani 1 1 d . . .
H00J H -0.137544 0.152914 0.721080 0.047 Uiso 1 1 calc GR . .
H00K H -0.181144 0.229867 0.774418 0.047 Uiso 1 1 calc GR . .
H00L H -0.002649 0.237395 0.753136 0.047 Uiso 1 1 calc GR . .

loop_
_atom_site_aniso_label
_atom_site_aniso_U_11
_atom_site_aniso_U_22
_atom_site_aniso_U_33
_atom_site_aniso_U_23
_atom_site_aniso_U_13
_atom_site_aniso_U_12
Pb01 0.0199(11) 0.0113(9) 0.0246(11) 0.0006(8) -0.0002(8) -0.0001(8)
I02 0.0184(13) 0.0159(12) 0.0304(13) 0.0005(10) 0.0002(10) 0.0064(10)
I03 0.0246(15) 0.0164(12) 0.0272(13) 0.0011(10) 0.0011(11) 0.0010(11)
N004 0.04(2) 0.008(15) 0.034(19) -0.003(14) -0.004(18) 0.000(15)
C005 0.007(13) 0.012(13) 0.039(16) 0.001(12) -0.006(12) -0.007(10)
C006 0.007(13) 0.012(13) 0.039(16) 0.001(12) -0.006(12) -0.007(10)
C007 0.04(2) 0.017(14) 0.037(17) 0.008(13) 0.007(15) -0.014(14)
C008 0.04(2) 0.017(14) 0.037(17) 0.008(13) 0.007(15) -0.014(14)

loop_
_atom_type_symbol
_atom_type_description
_atom_type_scat_dispersion_real
_atom_type_scat_dispersion_imag
_atom_type_scat_source
C C 0.0033 0.0016 'International Tables Vol C Tables 4.2.6.8 and 6.1.1.4'
H H 0.0000 0.0000 'International Tables Vol C Tables 4.2.6.8 and 6.1.1.4'
I I -0.4742 1.8119 'International Tables Vol C Tables 4.2.6.8 and 6.1.1.4'
N N 0.0061 0.0033 'International Tables Vol C Tables 4.2.6.8 and 6.1.1.4'
Pb Pb -3.3944 10.1111 'International Tables Vol C Tables 4.2.6.8 and 6.1.1.4'

loop_
_geom_angle_atom_site_label_1
_geom_angle_atom_site_label_2
_geom_angle_atom_site_label_3
_geom_angle
_geom_angle_site_symmetry_1
_geom_angle_site_symmetry_3
I02 Pb01 I02 180.0 . 5_666
I02 Pb01 I02 88.51(3) 5_666 8_765
I02 Pb01 I02 91.49(3) . 8_765
I02 Pb01 I02 88.51(3) . 4_456
I02 Pb01 I02 180.00(9) 4_456 8_765
I02 Pb01 I02 91.49(3) 5_666 4_456
I02 Pb01 I03 93.95(7) 5_666 .
I02 Pb01 I03 86.05(7) . .
I02 Pb01 I03 93.95(7) . 5_666
I02 Pb01 I03 86.05(7) 5_666 5_666
I03 Pb01 I02 89.46(7) . 8_765
I03 Pb01 I02 90.54(7) . 4_456
I03 Pb01 I02 90.54(7) 5_666 8_765
I03 Pb01 I02 89.46(7) 5_666 4_456
I03 Pb01 I03 180.0 . 5_666
Pb01 I02 Pb01 148.48(9) . 4_556
C006 C005 C007 114(3) . .
N004 C006 C005 109(3) . .
C008 C007 C005 114(4) . .

loop_
_geom_bond_atom_site_label_1
_geom_bond_atom_site_label_2
_geom_bond_distance
_geom_bond_site_symmetry_2
Pb01 I02 3.185(3) .
Pb01 I02 3.197(3) 4_456
Pb01 I02 3.185(3) 5_666
Pb01 I02 3.197(3) 8_765
Pb01 I03 3.189(3) 5_666
Pb01 I03 3.189(3) .
N004 C006 1.44(5) .
C005 C006 1.53(5) .
C005 C007 1.55(6) .
C007 C008 1.53(6) .
